data_7045495
loop_
_publ_author_name
'Holz, Julia'
'Ayerbe Garc\'ia, Marta'
'Frey, Wolfgang'
'Krupp, Felix'
'Peters, Ren\'e'

_publ_section_title
;
 Diastereoselective synthesis, structure and reactivity studies of
 ferrocenyloxazoline gold(i) and gold(ii) complexes.
;
_journal_issue 11
_journal_name_full 'Dalton transactions (Cambridge, England : 2003)'
_journal_page_first 3880
_journal_page_last 3905
_journal_paper_doi 10.1039/c8dt00109j
_journal_volume 47
_journal_year 2018
_chemical_absolute_configuration ad
_chemical_formula_moiety 'C34 H40 Au2 Cl2 Fe2 N2 O2, C H Cl3'
_chemical_formula_sum 'C35 H41 Au2 Cl5 Fe2 N2 O2'
_chemical_formula_weight 1204.58
_chemical_name_systematic
; 
 'iPrFOMeAu(II)Cl' 
;
_space_group_IT_number 18
_space_group_name_Hall 'P 2 2ab'
_space_group_name_H-M_alt 'P 21 21 2'
_symmetry_cell_setting orthorhombic
_symmetry_space_group_name_Hall 'P 2 2ab'
_symmetry_space_group_name_H-M 'P 21 21 2'
_atom_sites_solution_hydrogens geom
_atom_sites_solution_primary direct
_atom_sites_solution_secondary difmap
_audit_creation_method SHELXL-97
_audit_update_record
;
2017-11-30 deposited with the CCDC.
2018-02-01 downloaded from the CCDC.
;
_cell_angle_alpha 90.00
_cell_angle_beta 90.00
_cell_angle_gamma 90.00
_cell_formula_units_Z 4
_cell_length_a 19.1746(12)
_cell_length_b 21.4485(11)
_cell_length_c 9.1603(6)
_cell_measurement_reflns_used 9960
_cell_measurement_temperature 130(2)
_cell_measurement_theta_max 30.55
_cell_measurement_theta_min 1.42
_cell_volume 3767.3(4)
_computing_cell_refinement 'Bruker APEXII Software Suite, 2008'
_computing_data_collection 'Bruker APEXII Software Suite, 2008'
_computing_data_reduction 'Bruker APEXII Software Suite, 2008'
_computing_molecular_graphics 'SHELXTL-plus, XP (Sheldrick, 1991)'
_computing_structure_refinement 'SHELXL-97 (Sheldrick, 1997)'
_computing_structure_solution 'SHELXS-97 (Sheldrick, 1990)'
_diffrn_ambient_temperature 130(2)
_diffrn_measured_fraction_theta_full 0.995
_diffrn_measured_fraction_theta_max 0.995
_diffrn_measurement_device_type 'Bruker Kappa APEXII Duo'
_diffrn_measurement_method 'Omega + Phi Scans'
_diffrn_radiation_monochromator Triumph
_diffrn_radiation_source 'fine-focus sealed tube'
_diffrn_radiation_type MoK\a
_diffrn_radiation_wavelength 0.71073
_diffrn_reflns_av_R_equivalents 0.0542
_diffrn_reflns_av_sigmaI/netI 0.0556
_diffrn_reflns_limit_h_max 27
_diffrn_reflns_limit_h_min -27
_diffrn_reflns_limit_k_max 27
_diffrn_reflns_limit_k_min -30
_diffrn_reflns_limit_l_max 13
_diffrn_reflns_limit_l_min -11
_diffrn_reflns_number 61759
_diffrn_reflns_theta_full 30.55
_diffrn_reflns_theta_max 30.55
_diffrn_reflns_theta_min 1.42
_diffrn_standards_decay_% 0
_diffrn_standards_interval_count 0
_diffrn_standards_number 0
_exptl_absorpt_coefficient_mu 8.908
_exptl_absorpt_correction_T_max 0.5056
_exptl_absorpt_correction_T_min 0.0650
_exptl_absorpt_correction_type numerical
_exptl_absorpt_process_details 'SADABS (Bruker, 2008)'
_exptl_crystal_colour black
_exptl_crystal_density_diffrn 2.124
_exptl_crystal_density_method 'not measured'
_exptl_crystal_description needle
_exptl_crystal_F_000 2304
_exptl_crystal_size_max 0.61
_exptl_crystal_size_mid 0.11
_exptl_crystal_size_min 0.10
_refine_diff_density_max 1.730
_refine_diff_density_min -1.203
_refine_diff_density_rms 0.159
_refine_ls_abs_structure_details 'Flack H D (1983), Acta Cryst. A39, 876-881'
_refine_ls_abs_structure_Flack 0.000(4)
_refine_ls_extinction_coef 0.00042(3)
_refine_ls_extinction_expression Fc^*^=kFc[1+0.001xFc^2^\l^3^/sin(2\q)]^-1/4^
_refine_ls_extinction_method SHELXL
_refine_ls_goodness_of_fit_ref 1.057
_refine_ls_hydrogen_treatment constr
_refine_ls_matrix_type full
_refine_ls_number_parameters 440
_refine_ls_number_reflns 11485
_refine_ls_number_restraints 24
_refine_ls_restrained_S_all 1.078
_refine_ls_R_factor_all 0.0411
_refine_ls_R_factor_gt 0.0297
_refine_ls_shift/su_max 0.004
_refine_ls_shift/su_mean 0.000
_refine_ls_structure_factor_coef Fsqd
_refine_ls_weighting_details 'calc w=1/[\s^2^(Fo^2^)+(0.0151P)^2^+0.0000P] where P=(Fo^2^+2Fc^2^)/3'
_refine_ls_weighting_scheme calc
_refine_ls_wR_factor_gt 0.0525
_refine_ls_wR_factor_ref 0.0543
_reflns_number_gt 9960
_reflns_number_total 11485
_reflns_threshold_expression >2sigma(I)
_cod_data_source_file c8dt00109j2.cif
_cod_data_source_block s2332lm
_cod_depositor_comments 'Adding full bibliography for 7045484--7045498.cif.'
_cod_database_code 7045495

loop_
_symmetry_equiv_pos_as_xyz
'x, y, z'
'-x, -y, z'
'-x+1/2, y+1/2, -z'
'x+1/2, -y+1/2, -z'

loop_
_atom_site_label
_atom_site_type_symbol
_atom_site_fract_x
_atom_site_fract_y
_atom_site_fract_z
_atom_site_U_iso_or_equiv
_atom_site_adp_type
_atom_site_occupancy
_atom_site_symmetry_multiplicity
_atom_site_calc_flag
_atom_site_refinement_flags
Au1 Au 0.499728(10) 0.793840(7) 0.284124(18) 0.01164(4) Uani 1 1 d .
Cl1 Cl 0.60329(6) 0.83404(5) 0.39524(13) 0.0180(2) Uani 1 1 d .
Fe1 Fe 0.36681(4) 0.92605(3) 0.31775(8) 0.01433(15) Uani 1 1 d .
Au2 Au 0.388689(10) 0.760503(7) 0.16117(2) 0.01697(5) Uani 1 1 d .
Cl2 Cl 0.28125(8) 0.73811(7) 0.03867(18) 0.0392(4) Uani 1 1 d .
Fe2 Fe 0.51294(4) 0.82286(3) -0.12134(7) 0.01899(17) Uani 1 1 d .
O1 O 0.29446(17) 0.79190(16) 0.5740(4) 0.0232(8) Uani 1 1 d .
N1 N 0.3376(2) 0.75742(17) 0.3624(5) 0.0203(9) Uani 1 1 d .
C1 C 0.4422(3) 0.86249(19) 0.3742(5) 0.0137(10) Uani 1 1 d .
O2 O 0.6049(2) 0.66576(14) 0.0126(4) 0.0202(8) Uani 1 1 d .
N2 N 0.5562(2) 0.72013(15) 0.1954(4) 0.0138(9) Uani 1 1 d .
C2 C 0.3811(3) 0.85539(18) 0.4618(5) 0.0126(9) Uani 1 1 d .
C3 C 0.3677(3) 0.9125(2) 0.5405(5) 0.0156(10) Uani 1 1 d .
C4 C 0.4216(3) 0.9549(2) 0.4974(5) 0.0154(10) Uani 1 1 d .
H4 H 0.4262 0.9967 0.5307 0.019 Uiso 1 1 calc R
C5 C 0.4671(3) 0.9249(2) 0.3969(5) 0.0144(10) Uani 1 1 d .
H5 H 0.5070 0.9430 0.3526 0.017 Uiso 1 1 calc R
C6 C 0.3388(3) 0.9158(2) 0.1007(6) 0.0228(12) Uani 1 1 d .
H6 H 0.3570 0.8861 0.0339 0.027 Uiso 1 1 calc R
C7 C 0.2801(3) 0.9076(2) 0.1944(6) 0.0221(12) Uani 1 1 d .
H7 H 0.2521 0.8711 0.2003 0.026 Uiso 1 1 calc R
C8 C 0.2703(3) 0.9623(2) 0.2764(7) 0.0249(12) Uani 1 1 d .
H8 H 0.2349 0.9693 0.3471 0.030 Uiso 1 1 calc R
C9 C 0.3230(3) 1.0052(2) 0.2344(5) 0.0227(11) Uani 1 1 d .
H9 H 0.3292 1.0461 0.2725 0.027 Uiso 1 1 calc R
C10 C 0.3648(3) 0.9767(2) 0.1261(6) 0.0241(12) Uani 1 1 d .
H10 H 0.4037 0.9951 0.0785 0.029 Uiso 1 1 calc R
C11 C 0.3127(3) 0.9272(2) 0.6501(6) 0.0219(11) Uani 1 1 d .
H11A H 0.3061 0.9724 0.6552 0.033 Uiso 1 1 calc R
H11B H 0.3270 0.9115 0.7461 0.033 Uiso 1 1 calc R
H11C H 0.2688 0.9073 0.6212 0.033 Uiso 1 1 calc R
C12 C 0.3373(2) 0.8008(2) 0.4612(6) 0.0172(10) Uani 1 1 d .
C13 C 0.2598(4) 0.7327(3) 0.5528(8) 0.051(2) Uani 1 1 d .
H13A H 0.2086 0.7383 0.5484 0.061 Uiso 1 1 calc R
H13B H 0.2710 0.7036 0.6335 0.061 Uiso 1 1 calc R
C14 C 0.2880(3) 0.7073(2) 0.4053(7) 0.0274(13) Uani 1 1 d .
H14 H 0.2491 0.7053 0.3329 0.033 Uiso 1 1 calc R
C15 C 0.3232(3) 0.6439(2) 0.4152(7) 0.0255(13) Uani 1 1 d .
H15 H 0.3416 0.6333 0.3161 0.031 Uiso 1 1 calc R
C16 C 0.3844(3) 0.6440(3) 0.5209(7) 0.0399(15) Uani 1 1 d .
H16A H 0.4058 0.6025 0.5230 0.060 Uiso 1 1 calc R
H16B H 0.3679 0.6548 0.6189 0.060 Uiso 1 1 calc R
H16C H 0.4191 0.6747 0.4889 0.060 Uiso 1 1 calc R
C17 C 0.2699(3) 0.5946(2) 0.4566(8) 0.0386(17) Uani 1 1 d .
H17A H 0.2539 0.6019 0.5568 0.058 Uiso 1 1 calc R
H17B H 0.2913 0.5532 0.4499 0.058 Uiso 1 1 calc R
H17C H 0.2301 0.5969 0.3898 0.058 Uiso 1 1 calc R
C18 C 0.4439(3) 0.7612(2) -0.0261(5) 0.0192(11) Uani 1 1 d .
C19 C 0.5126(3) 0.7331(2) -0.0538(5) 0.0190(11) Uani 1 1 d .
C20 C 0.5270(3) 0.7357(2) -0.2083(5) 0.0245(12) Uani 1 1 d .
C21 C 0.4683(3) 0.7656(2) -0.2738(6) 0.0313(14) Uani 1 1 d .
H21 H 0.4632 0.7737 -0.3752 0.038 Uiso 1 1 calc R
C22 C 0.4186(3) 0.7813(2) -0.1646(6) 0.0266(12) Uani 1 1 d .
H22 H 0.3754 0.8019 -0.1813 0.032 Uiso 1 1 calc R
C23 C 0.5231(3) 0.9024(2) 0.0039(6) 0.0208(12) Uani 1 1 d .
H23 H 0.4990 0.9116 0.0919 0.025 Uiso 1 1 calc R
C24 C 0.5882(3) 0.8712(2) -0.0094(6) 0.0247(13) Uani 1 1 d .
H24 H 0.6153 0.8557 0.0693 0.030 Uiso 1 1 calc R
C25 C 0.6060(3) 0.8671(2) -0.1595(7) 0.0319(13) Uani 1 1 d .
H25 H 0.6471 0.8487 -0.1986 0.038 Uiso 1 1 calc R
C26 C 0.5518(4) 0.8953(2) -0.2398(6) 0.0323(15) Uani 1 1 d .
H26 H 0.5498 0.8988 -0.3431 0.039 Uiso 1 1 calc R
C27 C 0.5010(4) 0.91729(18) -0.1415(6) 0.0275(12) Uani 1 1 d .
H27 H 0.4592 0.9384 -0.1672 0.033 Uiso 1 1 calc R
C28 C 0.5903(4) 0.7117(2) -0.2836(6) 0.0374(16) Uani 1 1 d .
H28A H 0.5940 0.7310 -0.3803 0.056 Uiso 1 1 calc R
H28B H 0.5868 0.6664 -0.2942 0.056 Uiso 1 1 calc R
H28C H 0.6317 0.7221 -0.2258 0.056 Uiso 1 1 calc R
C29 C 0.5574(3) 0.7077(2) 0.0563(6) 0.0179(10) Uani 1 1 d .
C30 C 0.6471(3) 0.6527(2) 0.1405(6) 0.0221(12) Uani 1 1 d .
H30A H 0.6925 0.6745 0.1346 0.027 Uiso 1 1 calc R
H30B H 0.6557 0.6073 0.1500 0.027 Uiso 1 1 calc R
C31 C 0.6045(3) 0.67674(18) 0.2694(5) 0.0161(10) Uani 1 1 d .
H31 H 0.6355 0.7006 0.3370 0.019 Uiso 1 1 calc R
C32 C 0.5642(3) 0.6281(2) 0.3550(6) 0.0197(11) Uani 1 1 d .
H32 H 0.5358 0.6507 0.4296 0.024 Uiso 1 1 calc R
C33 C 0.5144(3) 0.5907(2) 0.2624(6) 0.0300(14) Uani 1 1 d .
H33A H 0.4825 0.6190 0.2113 0.045 Uiso 1 1 calc R
H33B H 0.4874 0.5625 0.3249 0.045 Uiso 1 1 calc R
H33C H 0.5407 0.5662 0.1908 0.045 Uiso 1 1 calc R
C34 C 0.6149(3) 0.5853(2) 0.4381(6) 0.0285(13) Uani 1 1 d .
H34A H 0.6412 0.5599 0.3682 0.043 Uiso 1 1 calc R
H34B H 0.5885 0.5580 0.5037 0.043 Uiso 1 1 calc R
H34C H 0.6474 0.6108 0.4953 0.043 Uiso 1 1 calc R
C1X C 0.3478(5) 0.5447(4) 0.9308(11) 0.078(3) Uani 1 1 d U
H1X H 0.3108 0.5512 0.8555 0.093 Uiso 1 1 calc R
Cl1X Cl 0.39880(17) 0.47627(11) 0.8773(3) 0.1066(10) Uani 1 1 d U
Cl2X Cl 0.4043(2) 0.60829(12) 0.9240(3) 0.1205(12) Uani 1 1 d U
Cl3X Cl 0.3086(2) 0.53317(14) 1.0904(4) 0.1204(11) Uani 1 1 d U

loop_
_atom_site_aniso_label
_atom_site_aniso_U_11
_atom_site_aniso_U_22
_atom_site_aniso_U_33
_atom_site_aniso_U_23
_atom_site_aniso_U_13
_atom_site_aniso_U_12
Au1 0.01096(7) 0.00945(6) 0.01450(8) -0.00011(6) -0.00176(9) -0.00048(7)
Cl1 0.0116(6) 0.0197(5) 0.0227(6) -0.0047(4) -0.0033(5) 0.0008(5)
Fe1 0.0131(3) 0.0109(3) 0.0190(4) 0.0017(3) 0.0003(3) 0.0005(2)
Au2 0.01514(9) 0.01077(6) 0.02500(10) 0.00052(7) -0.00744(9) -0.00252(7)
Cl2 0.0260(8) 0.0377(7) 0.0538(10) 0.0015(8) -0.0229(7) -0.0081(7)
Fe2 0.0303(5) 0.0121(3) 0.0146(4) -0.0003(2) -0.0025(3) -0.0002(3)
O1 0.0138(18) 0.0170(15) 0.039(2) 0.0047(16) 0.0102(17) -0.0019(15)
N1 0.0115(19) 0.0117(15) 0.038(3) 0.0015(18) 0.0015(19) -0.0055(15)
C1 0.014(2) 0.015(2) 0.012(3) -0.0019(17) -0.006(2) -0.0007(18)
O2 0.025(2) 0.0180(15) 0.0176(19) -0.0004(13) 0.0046(17) 0.0063(16)
N2 0.016(2) 0.0123(16) 0.014(2) -0.0001(14) -0.0004(17) 0.0018(14)
C2 0.011(2) 0.0113(18) 0.015(2) 0.0022(16) -0.002(2) 0.0005(18)
C3 0.013(3) 0.016(2) 0.018(3) 0.0036(18) -0.003(2) 0.0002(18)
C4 0.015(3) 0.0146(19) 0.017(3) -0.0038(19) 0.000(2) -0.0022(18)
C5 0.015(2) 0.0128(19) 0.015(3) 0.0020(18) 0.001(2) 0.0000(18)
C6 0.023(3) 0.018(2) 0.027(3) 0.002(2) -0.008(3) 0.003(2)
C7 0.021(3) 0.022(2) 0.023(3) 0.006(2) -0.011(2) 0.001(2)
C8 0.015(3) 0.030(3) 0.030(3) 0.003(2) 0.000(3) 0.005(2)
C9 0.027(3) 0.017(2) 0.024(3) 0.009(2) -0.004(2) 0.007(2)
C10 0.027(3) 0.017(2) 0.028(3) 0.012(2) 0.002(3) 0.002(2)
C11 0.019(3) 0.022(2) 0.025(3) 0.004(2) 0.008(3) 0.000(2)
C12 0.007(2) 0.0119(19) 0.033(3) 0.005(2) -0.001(2) 0.0015(17)
C13 0.043(4) 0.021(3) 0.089(6) -0.011(3) 0.038(4) -0.017(3)
C14 0.012(2) 0.014(2) 0.056(4) 0.004(2) -0.001(3) -0.004(2)
C15 0.023(3) 0.015(2) 0.039(3) -0.002(2) 0.005(3) -0.002(2)
C16 0.025(3) 0.035(3) 0.060(4) 0.011(3) -0.004(4) 0.008(3)
C17 0.031(4) 0.016(2) 0.069(5) 0.001(3) 0.005(4) -0.006(2)
C18 0.025(3) 0.0137(19) 0.019(3) 0.000(2) -0.007(2) -0.002(2)
C19 0.028(3) 0.0107(18) 0.018(2) -0.0012(17) -0.002(2) -0.005(2)
C20 0.047(3) 0.0121(18) 0.014(2) -0.005(2) -0.002(2) 0.002(2)
C21 0.063(4) 0.017(2) 0.014(3) -0.002(2) -0.018(3) -0.002(3)
C22 0.041(3) 0.017(2) 0.022(3) -0.004(2) -0.019(3) 0.000(2)
C23 0.027(3) 0.017(2) 0.018(3) -0.0048(19) 0.003(2) -0.007(2)
C24 0.030(3) 0.020(2) 0.024(3) 0.007(2) -0.002(3) -0.011(2)
C25 0.036(3) 0.024(2) 0.035(3) -0.003(2) 0.017(3) -0.003(2)
C26 0.063(5) 0.018(2) 0.016(3) 0.008(2) 0.009(3) -0.002(3)
C27 0.038(3) 0.0117(18) 0.033(3) 0.0011(18) -0.006(4) 0.001(2)
C28 0.073(5) 0.028(3) 0.012(3) -0.004(2) 0.007(3) 0.010(3)
C29 0.018(3) 0.0119(19) 0.023(3) 0.001(2) -0.001(2) -0.001(2)
C30 0.014(2) 0.024(2) 0.028(3) 0.002(2) 0.004(2) 0.005(2)
C31 0.015(2) 0.0093(17) 0.024(3) 0.0039(17) -0.003(2) 0.0031(18)
C32 0.021(3) 0.018(2) 0.019(3) 0.002(2) 0.000(2) 0.0033(19)
C33 0.041(4) 0.020(2) 0.030(3) 0.002(2) 0.003(3) -0.006(2)
C34 0.033(3) 0.028(3) 0.025(3) 0.010(2) 0.005(3) 0.015(3)
C1X 0.084(5) 0.071(4) 0.078(5) 0.003(4) -0.008(4) -0.005(4)
Cl1X 0.118(2) 0.0700(14) 0.132(2) 0.0039(14) -0.031(2) 0.0023(15)
Cl2X 0.182(3) 0.0707(15) 0.109(2) 0.0138(14) -0.051(2) -0.0405(18)
Cl3X 0.163(3) 0.0902(19) 0.108(2) -0.0107(16) 0.009(2) -0.0091(19)

loop_
_atom_type_symbol
_atom_type_description
_atom_type_scat_dispersion_real
_atom_type_scat_dispersion_imag
_atom_type_scat_source
C C 0.0033 0.0016 'International Tables Vol C Tables 4.2.6.8 and 6.1.1.4'
H H 0.0000 0.0000 'International Tables Vol C Tables 4.2.6.8 and 6.1.1.4'
N N 0.0061 0.0033 'International Tables Vol C Tables 4.2.6.8 and 6.1.1.4'
O O 0.0106 0.0060 'International Tables Vol C Tables 4.2.6.8 and 6.1.1.4'
Cl Cl 0.1484 0.1585 'International Tables Vol C Tables 4.2.6.8 and 6.1.1.4'
Fe Fe 0.3463 0.8444 'International Tables Vol C Tables 4.2.6.8 and 6.1.1.4'
Au Au -2.0133 8.8022 'International Tables Vol C Tables 4.2.6.8 and 6.1.1.4'

loop_
_geom_angle_atom_site_label_1
_geom_angle_atom_site_label_2
_geom_angle_atom_site_label_3
_geom_angle
C1 Au1 N2 177.50(17)
C1 Au1 Cl1 90.94(13)
N2 Au1 Cl1 90.46(11)
C1 Au1 Au2 85.87(13)
N2 Au1 Au2 92.85(10)
Cl1 Au1 Au2 175.35(3)
C2 Fe1 C8 121.8(2)
C2 Fe1 C9 156.9(2)
C8 Fe1 C9 40.7(2)
C2 Fe1 C4 68.52(18)
C8 Fe1 C4 119.9(2)
C9 Fe1 C4 105.0(2)
C2 Fe1 C7 108.92(19)
C8 Fe1 C7 40.2(2)
C9 Fe1 C7 67.73(19)
C4 Fe1 C7 156.6(2)
C2 Fe1 C1 40.98(19)
C8 Fe1 C1 159.62(19)
C9 Fe1 C1 159.3(2)
C4 Fe1 C1 68.73(18)
C7 Fe1 C1 125.61(18)
C2 Fe1 C5 68.58(19)
C8 Fe1 C5 156.58(19)
C9 Fe1 C5 121.8(2)
C4 Fe1 C5 40.57(19)
C7 Fe1 C5 162.1(2)
C1 Fe1 C5 40.90(17)
C2 Fe1 C3 41.33(17)
C8 Fe1 C3 104.2(2)
C9 Fe1 C3 119.41(19)
C4 Fe1 C3 40.81(18)
C7 Fe1 C3 121.7(2)
C1 Fe1 C3 69.58(18)
C5 Fe1 C3 68.97(19)
C2 Fe1 C10 161.6(2)
C8 Fe1 C10 68.0(2)
C9 Fe1 C10 40.3(2)
C4 Fe1 C10 122.3(2)
C7 Fe1 C10 67.5(2)
C1 Fe1 C10 125.2(2)
C5 Fe1 C10 108.9(2)
C3 Fe1 C10 156.39(19)
C2 Fe1 C6 125.50(18)
C8 Fe1 C6 68.1(2)
C9 Fe1 C6 67.8(2)
C4 Fe1 C6 159.4(2)
C7 Fe1 C6 40.5(2)
C1 Fe1 C6 110.74(19)
C5 Fe1 C6 125.5(2)
C3 Fe1 C6 159.6(2)
C10 Fe1 C6 40.05(19)
C18 Au2 N1 176.07(18)
C18 Au2 Cl2 93.14(14)
N1 Au2 Cl2 90.19(12)
C18 Au2 Au1 86.22(14)
N1 Au2 Au1 90.65(11)
Cl2 Au2 Au1 174.99(4)
C19 Fe2 C26 153.0(2)
C19 Fe2 C27 165.8(2)
C26 Fe2 C27 40.3(2)
C19 Fe2 C21 68.67(19)
C26 Fe2 C21 104.3(2)
C27 Fe2 C21 119.0(2)
C19 Fe2 C20 41.52(19)
C26 Fe2 C20 116.1(2)
C27 Fe2 C20 151.9(2)
C21 Fe2 C20 40.8(2)
C19 Fe2 C24 109.3(2)
C26 Fe2 C24 67.9(2)
C27 Fe2 C24 67.9(2)
C21 Fe2 C24 159.7(2)
C20 Fe2 C24 124.2(2)
C19 Fe2 C25 119.7(2)
C26 Fe2 C25 40.4(2)
C27 Fe2 C25 67.9(2)
C21 Fe2 C25 121.7(2)
C20 Fe2 C25 103.9(2)
C24 Fe2 C25 40.5(2)
C19 Fe2 C22 69.1(2)
C26 Fe2 C22 123.4(2)
C27 Fe2 C22 108.2(2)
C21 Fe2 C22 40.6(2)
C20 Fe2 C22 69.3(2)
C24 Fe2 C22 159.2(2)
C25 Fe2 C22 159.0(2)
C19 Fe2 C18 42.2(2)
C26 Fe2 C18 161.5(2)
C27 Fe2 C18 126.9(2)
C21 Fe2 C18 68.7(2)
C20 Fe2 C18 70.4(2)
C24 Fe2 C18 124.3(2)
C25 Fe2 C18 157.8(2)
C22 Fe2 C18 40.49(19)
C19 Fe2 C23 128.1(2)
C26 Fe2 C23 68.4(2)
C27 Fe2 C23 40.8(2)
C21 Fe2 C23 156.1(2)
C20 Fe2 C23 163.1(2)
C24 Fe2 C23 40.4(2)
C25 Fe2 C23 68.3(2)
C22 Fe2 C23 123.3(2)
C18 Fe2 C23 110.8(2)
C12 O1 C13 107.8(4)
C12 N1 C14 109.4(4)
C12 N1 Au2 126.4(3)
C14 N1 Au2 123.8(3)
C2 C1 C5 106.9(4)
C2 C1 Au1 126.9(3)
C5 C1 Au1 124.0(4)
C2 C1 Fe1 68.6(3)
C5 C1 Fe1 69.6(3)
Au1 C1 Fe1 140.1(2)
C29 O2 C30 105.5(4)
C29 N2 C31 108.0(4)
C29 N2 Au1 123.2(3)
C31 N2 Au1 128.7(3)
C1 C2 C12 124.2(4)
C1 C2 C3 109.6(4)
C12 C2 C3 126.0(5)
C1 C2 Fe1 70.5(2)
C12 C2 Fe1 121.7(3)
C3 C2 Fe1 70.6(3)
C4 C3 C2 105.8(4)
C4 C3 C11 124.2(4)
C2 C3 C11 129.9(4)
C4 C3 Fe1 69.1(3)
C2 C3 Fe1 68.1(3)
C11 C3 Fe1 129.1(4)
C5 C4 C3 109.4(4)
C5 C4 Fe1 70.0(3)
C3 C4 Fe1 70.1(3)
C5 C4 H4 125.3
C3 C4 H4 125.3
Fe1 C4 H4 126.2
C4 C5 C1 108.2(4)
C4 C5 Fe1 69.4(3)
C1 C5 Fe1 69.5(3)
C4 C5 H5 125.9
C1 C5 H5 125.9
Fe1 C5 H5 126.8
C10 C6 C7 107.1(5)
C10 C6 Fe1 69.7(3)
C7 C6 Fe1 68.9(3)
C10 C6 H6 126.5
C7 C6 H6 126.5
Fe1 C6 H6 126.4
C8 C7 C6 108.8(5)
C8 C7 Fe1 69.6(3)
C6 C7 Fe1 70.5(3)
C8 C7 H7 125.6
C6 C7 H7 125.6
Fe1 C7 H7 125.8
C7 C8 C9 107.6(5)
C7 C8 Fe1 70.2(3)
C9 C8 Fe1 69.7(3)
C7 C8 H8 126.2
C9 C8 H8 126.2
Fe1 C8 H8 125.5
C10 C9 C8 108.2(5)
C10 C9 Fe1 70.7(3)
C8 C9 Fe1 69.6(3)
C10 C9 H9 125.9
C8 C9 H9 125.9
Fe1 C9 H9 125.3
C9 C10 C6 108.3(5)
C9 C10 Fe1 69.0(3)
C6 C10 Fe1 70.2(3)
C9 C10 H10 125.8
C6 C10 H10 125.8
Fe1 C10 H10 126.5
C3 C11 H11A 109.5
C3 C11 H11B 109.5
H11A C11 H11B 109.5
C3 C11 H11C 109.5
H11A C11 H11C 109.5
H11B C11 H11C 109.5
N1 C12 O1 116.0(4)
N1 C12 C2 125.7(5)
O1 C12 C2 118.2(4)
O1 C13 C14 105.3(4)
O1 C13 H13A 110.7
C14 C13 H13A 110.7
O1 C13 H13B 110.7
C14 C13 H13B 110.7
H13A C13 H13B 108.8
N1 C14 C15 112.3(4)
N1 C14 C13 101.5(4)
C15 C14 C13 114.6(5)
N1 C14 H14 109.4
C15 C14 H14 109.4
C13 C14 H14 109.4
C17 C15 C14 109.8(5)
C17 C15 C16 111.2(5)
C14 C15 C16 112.3(4)
C17 C15 H15 107.8
C14 C15 H15 107.8
C16 C15 H15 107.8
C15 C16 H16A 109.5
C15 C16 H16B 109.5
H16A C16 H16B 109.5
C15 C16 H16C 109.5
H16A C16 H16C 109.5
H16B C16 H16C 109.5
C15 C17 H17A 109.5
C15 C17 H17B 109.5
H17A C17 H17B 109.5
C15 C17 H17C 109.5
H17A C17 H17C 109.5
H17B C17 H17C 109.5
C22 C18 C19 106.0(4)
C22 C18 Au2 125.5(4)
C19 C18 Au2 127.9(3)
C22 C18 Fe2 69.4(3)
C19 C18 Fe2 67.4(3)
Au2 C18 Fe2 134.5(3)
C29 C19 C20 126.2(5)
C29 C19 C18 124.9(4)
C20 C19 C18 108.9(4)
C29 C19 Fe2 125.2(3)
C20 C19 Fe2 70.2(3)
C18 C19 Fe2 70.4(3)
C21 C20 C19 106.2(5)
C21 C20 C28 127.1(5)
C19 C20 C28 126.7(5)
C21 C20 Fe2 69.5(3)
C19 C20 Fe2 68.2(2)
C28 C20 Fe2 127.1(4)
C22 C21 C20 109.8(5)
C22 C21 Fe2 70.0(3)
C20 C21 Fe2 69.7(3)
C22 C21 H21 125.1
C20 C21 H21 125.1
Fe2 C21 H21 126.8
C21 C22 C18 109.0(5)
C21 C22 Fe2 69.4(3)
C18 C22 Fe2 70.1(3)
C21 C22 H22 125.5
C18 C22 H22 125.5
Fe2 C22 H22 126.6
C24 C23 C27 106.6(5)
C24 C23 Fe2 69.3(3)
C27 C23 Fe2 68.9(3)
C24 C23 H23 126.7
C27 C23 H23 126.7
Fe2 C23 H23 126.6
C25 C24 C23 108.9(5)
C25 C24 Fe2 69.8(3)
C23 C24 Fe2 70.3(3)
C25 C24 H24 125.5
C23 C24 H24 125.5
Fe2 C24 H24 126.0
C26 C25 C24 107.5(5)
C26 C25 Fe2 69.2(3)
C24 C25 Fe2 69.8(3)
C26 C25 H25 126.3
C24 C25 H25 126.2
Fe2 C25 H25 126.4
C27 C26 C25 108.7(5)
C27 C26 Fe2 70.2(3)
C25 C26 Fe2 70.4(3)
C27 C26 H26 125.7
C25 C26 H26 125.7
Fe2 C26 H26 125.3
C26 C27 C23 108.3(5)
C26 C27 Fe2 69.4(3)
C23 C27 Fe2 70.3(3)
C26 C27 H27 125.8
C23 C27 H27 125.8
Fe2 C27 H27 126.1
C20 C28 H28A 109.5
C20 C28 H28B 109.5
H28A C28 H28B 109.5
C20 C28 H28C 109.5
H28A C28 H28C 109.5
H28B C28 H28C 109.5
N2 C29 O2 116.2(4)
N2 C29 C19 126.9(5)
O2 C29 C19 116.9(4)
O2 C30 C31 105.1(4)
O2 C30 H30A 110.7
C31 C30 H30A 110.7
O2 C30 H30B 110.7
C31 C30 H30B 110.7
H30A C30 H30B 108.8
N2 C31 C32 110.6(4)
N2 C31 C30 101.2(4)
C32 C31 C30 116.1(4)
N2 C31 H31 109.5
C32 C31 H31 109.5
C30 C31 H31 109.5
C33 C32 C31 113.4(4)
C33 C32 C34 111.2(4)
C31 C32 C34 110.2(4)
C33 C32 H32 107.3
C31 C32 H32 107.3
C34 C32 H32 107.3
C32 C33 H33A 109.5
C32 C33 H33B 109.5
H33A C33 H33B 109.5
C32 C33 H33C 109.5
H33A C33 H33C 109.5
H33B C33 H33C 109.5
C32 C34 H34A 109.5
C32 C34 H34B 109.5
H34A C34 H34B 109.5
C32 C34 H34C 109.5
H34A C34 H34C 109.5
H34B C34 H34C 109.5
Cl3X C1X Cl2X 115.4(6)
Cl3X C1X Cl1X 111.0(5)
Cl2X C1X Cl1X 106.6(6)
Cl3X C1X H1X 107.9
Cl2X C1X H1X 107.9
Cl1X C1X H1X 107.9

loop_
_geom_bond_atom_site_label_1
_geom_bond_atom_site_label_2
_geom_bond_distance
Au1 C1 2.016(5)
Au1 N2 2.082(3)
Au1 Cl1 2.3922(12)
Au1 Au2 2.5126(3)
Fe1 C2 2.028(4)
Fe1 C8 2.042(5)
Fe1 C9 2.042(5)
Fe1 C4 2.048(5)
Fe1 C7 2.050(5)
Fe1 C1 2.054(5)
Fe1 C5 2.055(5)
Fe1 C3 2.061(5)
Fe1 C10 2.065(5)
Fe1 C6 2.071(6)
Au2 C18 2.016(5)
Au2 N1 2.089(4)
Au2 Cl2 2.3946(14)
Fe2 C19 2.023(4)
Fe2 C26 2.036(5)
Fe2 C27 2.047(4)
Fe2 C21 2.048(5)
Fe2 C20 2.050(5)
Fe2 C24 2.052(5)
Fe2 C25 2.052(6)
Fe2 C22 2.056(5)
Fe2 C18 2.064(5)
Fe2 C23 2.065(5)
O1 C12 1.334(6)
O1 C13 1.447(6)
N1 C12 1.299(6)
N1 C14 1.488(6)
C1 C2 1.429(7)
C1 C5 1.436(6)
O2 C29 1.341(6)
O2 C30 1.451(6)
N2 C29 1.302(6)
N2 C31 1.477(5)
C2 C12 1.440(6)
C2 C3 1.444(6)
C3 C4 1.433(7)
C3 C11 1.490(7)
C4 C5 1.422(7)
C4 H4 0.9500
C5 H5 0.9500
C6 C10 1.416(7)
C6 C7 1.427(8)
C6 H6 0.9500
C7 C8 1.406(7)
C7 H7 0.9500
C8 C9 1.420(7)
C8 H8 0.9500
C9 C10 1.415(7)
C9 H9 0.9500
C10 H10 0.9500
C11 H11A 0.9800
C11 H11B 0.9800
C11 H11C 0.9800
C13 C14 1.554(8)
C13 H13A 0.9900
C13 H13B 0.9900
C14 C15 1.521(7)
C14 H14 1.0000
C15 C17 1.519(7)
C15 C16 1.521(8)
C15 H15 1.0000
C16 H16A 0.9800
C16 H16B 0.9800
C16 H16C 0.9800
C17 H17A 0.9800
C17 H17B 0.9800
C17 H17C 0.9800
C18 C22 1.426(7)
C18 C19 1.471(7)
C19 C29 1.432(7)
C19 C20 1.444(7)
C20 C21 1.427(7)
C20 C28 1.486(8)
C21 C22 1.423(8)
C21 H21 0.9500
C22 H22 0.9500
C23 C24 1.420(8)
C23 C27 1.434(7)
C23 H23 0.9500
C24 C25 1.419(8)
C24 H24 0.9500
C25 C26 1.411(8)
C25 H25 0.9500
C26 C27 1.407(8)
C26 H26 0.9500
C27 H27 0.9500
C28 H28A 0.9800
C28 H28B 0.9800
C28 H28C 0.9800
C30 C31 1.525(7)
C30 H30A 0.9900
C30 H30B 0.9900
C31 C32 1.516(6)
C31 H31 1.0000
C32 C33 1.509(7)
C32 C34 1.539(7)
C32 H32 1.0000
C33 H33A 0.9800
C33 H33B 0.9800
C33 H33C 0.9800
C34 H34A 0.9800
C34 H34B 0.9800
C34 H34C 0.9800
C1X Cl3X 1.662(10)
C1X Cl2X 1.744(10)
C1X Cl1X 1.830(10)
C1X H1X 1.0000

loop_
_geom_torsion_atom_site_label_1
_geom_torsion_atom_site_label_2
_geom_torsion_atom_site_label_3
_geom_torsion_atom_site_label_4
_geom_torsion
C1 Au1 Au2 C18 128.92(19)
N2 Au1 Au2 C18 -53.23(17)
Cl1 Au1 Au2 C18 82.1(4)
C1 Au1 Au2 N1 -53.45(16)
N2 Au1 Au2 N1 124.40(14)
Cl1 Au1 Au2 N1 -100.2(4)
C1 Au1 Au2 Cl2 46.1(5)
N2 Au1 Au2 Cl2 -136.1(5)
Cl1 Au1 Au2 Cl2 -0.7(6)
C18 Au2 N1 C12 87(3)
Cl2 Au2 N1 C12 -125.4(4)
Au1 Au2 N1 C12 49.7(4)
C18 Au2 N1 C14 -101(3)
Cl2 Au2 N1 C14 46.5(4)
Au1 Au2 N1 C14 -138.4(4)
N2 Au1 C1 C2 -2(4)
Cl1 Au1 C1 C2 -126.1(4)
Au2 Au1 C1 C2 57.3(4)
N2 Au1 C1 C5 159(4)
Cl1 Au1 C1 C5 34.6(4)
Au2 Au1 C1 C5 -142.0(4)
N2 Au1 C1 Fe1 -103(4)
Cl1 Au1 C1 Fe1 133.3(4)
Au2 Au1 C1 Fe1 -43.3(3)
C8 Fe1 C1 C2 -37.9(7)
C9 Fe1 C1 C2 157.3(5)
C4 Fe1 C1 C2 81.3(3)
C7 Fe1 C1 C2 -77.5(3)
C5 Fe1 C1 C2 118.6(4)
C3 Fe1 C1 C2 37.5(3)
C10 Fe1 C1 C2 -163.5(3)
C6 Fe1 C1 C2 -120.7(3)
C2 Fe1 C1 C5 -118.6(4)
C8 Fe1 C1 C5 -156.5(6)
C9 Fe1 C1 C5 38.7(7)
C4 Fe1 C1 C5 -37.3(3)
C7 Fe1 C1 C5 163.9(3)
C3 Fe1 C1 C5 -81.1(3)
C10 Fe1 C1 C5 78.0(3)
C6 Fe1 C1 C5 120.7(3)
C2 Fe1 C1 Au1 122.4(5)
C8 Fe1 C1 Au1 84.5(7)
C9 Fe1 C1 Au1 -80.3(7)
C4 Fe1 C1 Au1 -156.3(4)
C7 Fe1 C1 Au1 44.9(5)
C5 Fe1 C1 Au1 -119.0(5)
C3 Fe1 C1 Au1 159.9(4)
C10 Fe1 C1 Au1 -41.0(5)
C6 Fe1 C1 Au1 1.7(4)
C1 Au1 N2 C29 112(4)
Cl1 Au1 N2 C29 -124.3(4)
Au2 Au1 N2 C29 52.4(4)
C1 Au1 N2 C31 -73(4)
Cl1 Au1 N2 C31 50.8(4)
Au2 Au1 N2 C31 -132.5(3)
C5 C1 C2 C12 175.0(4)
Au1 C1 C2 C12 -21.7(7)
Fe1 C1 C2 C12 115.7(5)
C5 C1 C2 C3 -0.6(5)
Au1 C1 C2 C3 162.8(3)
Fe1 C1 C2 C3 -59.9(3)
C5 C1 C2 Fe1 59.3(3)
Au1 C1 C2 Fe1 -137.3(4)
C8 Fe1 C2 C1 165.4(3)
C9 Fe1 C2 C1 -159.6(5)
C4 Fe1 C2 C1 -81.9(3)
C7 Fe1 C2 C1 123.0(3)
C5 Fe1 C2 C1 -38.1(3)
C3 Fe1 C2 C1 -120.2(4)
C10 Fe1 C2 C1 47.4(7)
C6 Fe1 C2 C1 80.9(3)
C8 Fe1 C2 C12 46.6(5)
C9 Fe1 C2 C12 81.5(6)
C4 Fe1 C2 C12 159.3(5)
C7 Fe1 C2 C12 4.1(5)
C1 Fe1 C2 C12 -118.9(5)
C5 Fe1 C2 C12 -157.0(4)
C3 Fe1 C2 C12 120.9(5)
C10 Fe1 C2 C12 -71.4(8)
C6 Fe1 C2 C12 -37.9(5)
C8 Fe1 C2 C3 -74.4(3)
C9 Fe1 C2 C3 -39.4(6)
C4 Fe1 C2 C3 38.4(3)
C7 Fe1 C2 C3 -116.8(3)
C1 Fe1 C2 C3 120.2(4)
C5 Fe1 C2 C3 82.1(3)
C10 Fe1 C2 C3 167.7(6)
C6 Fe1 C2 C3 -158.9(3)
C1 C2 C3 C4 0.8(5)
C12 C2 C3 C4 -174.7(5)
Fe1 C2 C3 C4 -59.1(3)
C1 C2 C3 C11 -176.8(5)
C12 C2 C3 C11 7.8(8)
Fe1 C2 C3 C11 123.4(6)
C1 C2 C3 Fe1 59.8(3)
C12 C2 C3 Fe1 -115.6(5)
C2 Fe1 C3 C4 117.9(4)
C8 Fe1 C3 C4 -119.6(3)
C9 Fe1 C3 C4 -78.6(3)
C7 Fe1 C3 C4 -159.2(3)
C1 Fe1 C3 C4 80.7(3)
C5 Fe1 C3 C4 36.9(3)
C10 Fe1 C3 C4 -52.4(6)
C6 Fe1 C3 C4 175.5(5)
C8 Fe1 C3 C2 122.5(3)
C9 Fe1 C3 C2 163.4(3)
C4 Fe1 C3 C2 -117.9(4)
C7 Fe1 C3 C2 82.8(3)
C1 Fe1 C3 C2 -37.2(3)
C5 Fe1 C3 C2 -81.1(3)
C10 Fe1 C3 C2 -170.3(5)
C6 Fe1 C3 C2 57.6(7)
C2 Fe1 C3 C11 -124.4(5)
C8 Fe1 C3 C11 -2.0(5)
C9 Fe1 C3 C11 39.0(5)
C4 Fe1 C3 C11 117.6(5)
C7 Fe1 C3 C11 -41.6(5)
C1 Fe1 C3 C11 -161.6(5)
C5 Fe1 C3 C11 154.5(5)
C10 Fe1 C3 C11 65.3(7)
C6 Fe1 C3 C11 -66.9(7)
C2 C3 C4 C5 -0.7(5)
C11 C3 C4 C5 177.0(5)
Fe1 C3 C4 C5 -59.1(3)
C2 C3 C4 Fe1 58.4(3)
C11 C3 C4 Fe1 -123.9(5)
C2 Fe1 C4 C5 81.7(3)
C8 Fe1 C4 C5 -162.9(3)
C9 Fe1 C4 C5 -121.6(3)
C7 Fe1 C4 C5 169.9(4)
C1 Fe1 C4 C5 37.6(3)
C3 Fe1 C4 C5 120.6(4)
C10 Fe1 C4 C5 -81.5(3)
C6 Fe1 C4 C5 -55.0(7)
C2 Fe1 C4 C3 -38.8(3)
C8 Fe1 C4 C3 76.5(3)
C9 Fe1 C4 C3 117.8(3)
C7 Fe1 C4 C3 49.4(6)
C1 Fe1 C4 C3 -83.0(3)
C5 Fe1 C4 C3 -120.6(4)
C10 Fe1 C4 C3 158.0(3)
C6 Fe1 C4 C3 -175.5(5)
C3 C4 C5 C1 0.3(6)
Fe1 C4 C5 C1 -58.8(3)
C3 C4 C5 Fe1 59.2(3)
C2 C1 C5 C4 0.2(5)
Au1 C1 C5 C4 -163.8(3)
Fe1 C1 C5 C4 58.8(3)
C2 C1 C5 Fe1 -58.7(3)
Au1 C1 C5 Fe1 137.4(3)
C2 Fe1 C5 C4 -81.6(3)
C8 Fe1 C5 C4 39.8(6)
C9 Fe1 C5 C4 75.3(3)
C7 Fe1 C5 C4 -166.9(6)
C1 Fe1 C5 C4 -119.8(4)
C3 Fe1 C5 C4 -37.1(3)
C10 Fe1 C5 C4 117.9(3)
C6 Fe1 C5 C4 159.3(3)
C2 Fe1 C5 C1 38.2(3)
C8 Fe1 C5 C1 159.6(5)
C9 Fe1 C5 C1 -164.9(3)
C4 Fe1 C5 C1 119.8(4)
C7 Fe1 C5 C1 -47.1(7)
C3 Fe1 C5 C1 82.7(3)
C10 Fe1 C5 C1 -122.3(3)
C6 Fe1 C5 C1 -80.9(3)
C2 Fe1 C6 C10 -164.3(3)
C8 Fe1 C6 C10 81.4(3)
C9 Fe1 C6 C10 37.3(3)
C4 Fe1 C6 C10 -35.9(7)
C7 Fe1 C6 C10 118.5(4)
C1 Fe1 C6 C10 -120.5(3)
C5 Fe1 C6 C10 -76.7(4)
C3 Fe1 C6 C10 152.5(5)
C2 Fe1 C6 C7 77.2(3)
C8 Fe1 C6 C7 -37.1(3)
C9 Fe1 C6 C7 -81.2(3)
C4 Fe1 C6 C7 -154.4(5)
C1 Fe1 C6 C7 121.0(3)
C5 Fe1 C6 C7 164.7(3)
C3 Fe1 C6 C7 34.0(7)
C10 Fe1 C6 C7 -118.5(4)
C10 C6 C7 C8 -0.3(6)
Fe1 C6 C7 C8 59.3(4)
C10 C6 C7 Fe1 -59.6(4)
C2 Fe1 C7 C8 117.3(3)
C9 Fe1 C7 C8 -38.3(3)
C4 Fe1 C7 C8 37.8(6)
C1 Fe1 C7 C8 159.9(3)
C5 Fe1 C7 C8 -163.9(6)
C3 Fe1 C7 C8 73.5(4)
C10 Fe1 C7 C8 -82.0(3)
C6 Fe1 C7 C8 -119.7(4)
C2 Fe1 C7 C6 -123.0(3)
C8 Fe1 C7 C6 119.7(4)
C9 Fe1 C7 C6 81.4(3)
C4 Fe1 C7 C6 157.6(4)
C1 Fe1 C7 C6 -80.4(3)
C5 Fe1 C7 C6 -44.2(7)
C3 Fe1 C7 C6 -166.8(3)
C10 Fe1 C7 C6 37.7(3)
C6 C7 C8 C9 0.0(6)
Fe1 C7 C8 C9 59.9(4)
C6 C7 C8 Fe1 -59.9(4)
C2 Fe1 C8 C7 -81.7(4)
C9 Fe1 C8 C7 118.4(5)
C4 Fe1 C8 C7 -163.7(3)
C1 Fe1 C8 C7 -53.4(7)
C5 Fe1 C8 C7 167.6(5)
C3 Fe1 C8 C7 -122.7(3)
C10 Fe1 C8 C7 80.8(3)
C6 Fe1 C8 C7 37.4(3)
C2 Fe1 C8 C9 159.9(3)
C4 Fe1 C8 C9 77.9(4)
C7 Fe1 C8 C9 -118.4(5)
C1 Fe1 C8 C9 -171.8(5)
C5 Fe1 C8 C9 49.2(7)
C3 Fe1 C8 C9 118.9(3)
C10 Fe1 C8 C9 -37.7(3)
C6 Fe1 C8 C9 -81.0(3)
C7 C8 C9 C10 0.2(6)
Fe1 C8 C9 C10 60.5(4)
C7 C8 C9 Fe1 -60.2(4)
C2 Fe1 C9 C10 -167.2(5)
C8 Fe1 C9 C10 -118.9(5)
C4 Fe1 C9 C10 122.5(3)
C7 Fe1 C9 C10 -81.0(3)
C1 Fe1 C9 C10 53.1(7)
C5 Fe1 C9 C10 81.9(4)
C3 Fe1 C9 C10 164.1(3)
C6 Fe1 C9 C10 -37.1(3)
C2 Fe1 C9 C8 -48.3(6)
C4 Fe1 C9 C8 -118.6(3)
C7 Fe1 C9 C8 37.8(3)
C1 Fe1 C9 C8 171.9(5)
C5 Fe1 C9 C8 -159.3(3)
C3 Fe1 C9 C8 -77.1(4)
C10 Fe1 C9 C8 118.9(5)
C6 Fe1 C9 C8 81.8(4)
C8 C9 C10 C6 -0.4(6)
Fe1 C9 C10 C6 59.4(4)
C8 C9 C10 Fe1 -59.8(4)
C7 C6 C10 C9 0.4(6)
Fe1 C6 C10 C9 -58.6(4)
C7 C6 C10 Fe1 59.1(4)
C2 Fe1 C10 C9 164.0(6)
C8 Fe1 C10 C9 38.0(3)
C4 Fe1 C10 C9 -74.3(4)
C7 Fe1 C10 C9 81.6(3)
C1 Fe1 C10 C9 -159.8(3)
C5 Fe1 C10 C9 -117.2(3)
C3 Fe1 C10 C9 -36.6(7)
C6 Fe1 C10 C9 119.7(5)
C2 Fe1 C10 C6 44.3(8)
C8 Fe1 C10 C6 -81.7(3)
C9 Fe1 C10 C6 -119.7(5)
C4 Fe1 C10 C6 165.9(3)
C7 Fe1 C10 C6 -38.1(3)
C1 Fe1 C10 C6 80.5(4)
C5 Fe1 C10 C6 123.1(3)
C3 Fe1 C10 C6 -156.4(5)
C14 N1 C12 O1 -0.5(6)
Au2 N1 C12 O1 172.4(3)
C14 N1 C12 C2 176.6(4)
Au2 N1 C12 C2 -10.6(7)
C13 O1 C12 N1 0.9(6)
C13 O1 C12 C2 -176.4(5)
C1 C2 C12 N1 -15.8(8)
C3 C2 C12 N1 159.1(5)
Fe1 C2 C12 N1 71.1(6)
C1 C2 C12 O1 161.2(4)
C3 C2 C12 O1 -23.9(7)
Fe1 C2 C12 O1 -111.9(4)
C12 O1 C13 C14 -1.0(6)
C12 N1 C14 C15 -123.0(5)
Au2 N1 C14 C15 63.9(6)
C12 N1 C14 C13 -0.2(6)
Au2 N1 C14 C13 -173.3(4)
O1 C13 C14 N1 0.7(6)
O1 C13 C14 C15 121.9(5)
N1 C14 C15 C17 -178.9(5)
C13 C14 C15 C17 66.0(6)
N1 C14 C15 C16 56.8(7)
C13 C14 C15 C16 -58.3(6)
N1 Au2 C18 C22 -179(100)
Cl2 Au2 C18 C22 33.0(4)
Au1 Au2 C18 C22 -142.0(4)
N1 Au2 C18 C19 11(3)
Cl2 Au2 C18 C19 -136.7(4)
Au1 Au2 C18 C19 48.2(4)
N1 Au2 C18 Fe2 -84(3)
Cl2 Au2 C18 Fe2 128.5(3)
Au1 Au2 C18 Fe2 -46.5(3)
C19 Fe2 C18 C22 -118.4(4)
C26 Fe2 C18 C22 33.5(8)
C27 Fe2 C18 C22 74.0(4)
C21 Fe2 C18 C22 -37.0(3)
C20 Fe2 C18 C22 -80.7(3)
C24 Fe2 C18 C22 160.6(3)
C25 Fe2 C18 C22 -159.4(5)
C23 Fe2 C18 C22 117.3(3)
C26 Fe2 C18 C19 151.9(6)
C27 Fe2 C18 C19 -167.7(3)
C21 Fe2 C18 C19 81.3(3)
C20 Fe2 C18 C19 37.7(3)
C24 Fe2 C18 C19 -81.0(3)
C25 Fe2 C18 C19 -41.0(6)
C22 Fe2 C18 C19 118.4(4)
C23 Fe2 C18 C19 -124.3(3)
C19 Fe2 C18 Au2 121.6(5)
C26 Fe2 C18 Au2 -86.5(7)
C27 Fe2 C18 Au2 -46.1(5)
C21 Fe2 C18 Au2 -157.1(4)
C20 Fe2 C18 Au2 159.3(4)
C24 Fe2 C18 Au2 40.6(5)
C25 Fe2 C18 Au2 80.6(7)
C22 Fe2 C18 Au2 -120.0(5)
C23 Fe2 C18 Au2 -2.7(4)
C22 C18 C19 C29 178.8(4)
Au2 C18 C19 C29 -9.8(7)
Fe2 C18 C19 C29 119.9(5)
C22 C18 C19 C20 -1.0(5)
Au2 C18 C19 C20 170.4(3)
Fe2 C18 C19 C20 -59.9(3)
C22 C18 C19 Fe2 59.0(3)
Au2 C18 C19 Fe2 -129.7(4)
C26 Fe2 C19 C29 79.7(6)
C27 Fe2 C19 C29 -75.3(11)
C21 Fe2 C19 C29 159.2(5)
C20 Fe2 C19 C29 121.0(6)
C24 Fe2 C19 C29 0.7(5)
C25 Fe2 C19 C29 44.0(5)
C22 Fe2 C19 C29 -157.1(5)
C18 Fe2 C19 C29 -119.4(5)
C23 Fe2 C19 C29 -40.6(5)
C26 Fe2 C19 C20 -41.3(6)
C27 Fe2 C19 C20 163.8(9)
C21 Fe2 C19 C20 38.2(3)
C24 Fe2 C19 C20 -120.3(3)
C25 Fe2 C19 C20 -77.0(4)
C22 Fe2 C19 C20 81.9(3)
C18 Fe2 C19 C20 119.6(4)
C23 Fe2 C19 C20 -161.6(3)
C26 Fe2 C19 C18 -160.8(5)
C27 Fe2 C19 C18 44.2(10)
C21 Fe2 C19 C18 -81.3(3)
C20 Fe2 C19 C18 -119.6(4)
C24 Fe2 C19 C18 120.2(3)
C25 Fe2 C19 C18 163.4(3)
C22 Fe2 C19 C18 -37.7(3)
C23 Fe2 C19 C18 78.9(4)
C29 C19 C20 C21 -179.2(4)
C18 C19 C20 C21 0.6(5)
Fe2 C19 C20 C21 -59.5(3)
C29 C19 C20 C28 1.1(8)
C18 C19 C20 C28 -179.1(5)
Fe2 C19 C20 C28 120.8(5)
C29 C19 C20 Fe2 -119.7(5)
C18 C19 C20 Fe2 60.0(3)
C19 Fe2 C20 C21 118.0(5)
C26 Fe2 C20 C21 -81.5(4)
C27 Fe2 C20 C21 -53.6(6)
C24 Fe2 C20 C21 -161.5(3)
C25 Fe2 C20 C21 -122.7(4)
C22 Fe2 C20 C21 36.5(3)
C18 Fe2 C20 C21 79.7(3)
C23 Fe2 C20 C21 176.9(7)
C26 Fe2 C20 C19 160.5(3)
C27 Fe2 C20 C19 -171.6(5)
C21 Fe2 C20 C19 -118.0(5)
C24 Fe2 C20 C19 80.5(4)
C25 Fe2 C20 C19 119.3(3)
C22 Fe2 C20 C19 -81.5(3)
C18 Fe2 C20 C19 -38.3(3)
C23 Fe2 C20 C19 58.9(8)
C19 Fe2 C20 C28 -120.3(6)
C26 Fe2 C20 C28 40.2(5)
C27 Fe2 C20 C28 68.1(7)
C21 Fe2 C20 C28 121.7(6)
C24 Fe2 C20 C28 -39.8(5)
C25 Fe2 C20 C28 -1.0(5)
C22 Fe2 C20 C28 158.2(5)
C18 Fe2 C20 C28 -158.6(5)
C23 Fe2 C20 C28 -61.4(9)
C19 C20 C21 C22 0.1(6)
C28 C20 C21 C22 179.7(5)
Fe2 C20 C21 C22 -58.6(4)
C19 C20 C21 Fe2 58.6(3)
C28 C20 C21 Fe2 -121.7(5)
C19 Fe2 C21 C22 82.4(3)
C26 Fe2 C21 C22 -125.1(3)
C27 Fe2 C21 C22 -84.4(4)
C20 Fe2 C21 C22 121.3(4)
C24 Fe2 C21 C22 170.5(5)
C25 Fe2 C21 C22 -165.0(3)
C18 Fe2 C21 C22 37.0(3)
C23 Fe2 C21 C22 -56.4(6)
C19 Fe2 C21 C20 -38.9(3)
C26 Fe2 C21 C20 113.6(3)
C27 Fe2 C21 C20 154.3(3)
C24 Fe2 C21 C20 49.2(7)
C25 Fe2 C21 C20 73.6(4)
C22 Fe2 C21 C20 -121.3(4)
C18 Fe2 C21 C20 -84.4(3)
C23 Fe2 C21 C20 -177.8(5)
C20 C21 C22 C18 -0.7(6)
Fe2 C21 C22 C18 -59.1(3)
C20 C21 C22 Fe2 58.4(4)
C19 C18 C22 C21 1.0(5)
Au2 C18 C22 C21 -170.6(4)
Fe2 C18 C22 C21 58.6(4)
C19 C18 C22 Fe2 -57.7(3)
Au2 C18 C22 Fe2 130.7(4)
C19 Fe2 C22 C21 -81.2(3)
C26 Fe2 C22 C21 71.7(4)
C27 Fe2 C22 C21 113.6(3)
C20 Fe2 C22 C21 -36.6(3)
C24 Fe2 C22 C21 -170.8(5)
C25 Fe2 C22 C21 37.8(7)
C18 Fe2 C22 C21 -120.4(4)
C23 Fe2 C22 C21 156.2(3)
C19 Fe2 C22 C18 39.2(3)
C26 Fe2 C22 C18 -167.9(3)
C27 Fe2 C22 C18 -126.0(3)
C21 Fe2 C22 C18 120.4(4)
C20 Fe2 C22 C18 83.8(3)
C24 Fe2 C22 C18 -50.4(7)
C25 Fe2 C22 C18 158.2(5)
C23 Fe2 C22 C18 -83.4(3)
C19 Fe2 C23 C24 74.1(4)
C26 Fe2 C23 C24 -80.9(3)
C27 Fe2 C23 C24 -118.2(5)
C21 Fe2 C23 C24 -157.0(5)
C20 Fe2 C23 C24 28.0(9)
C25 Fe2 C23 C24 -37.3(3)
C22 Fe2 C23 C24 162.6(3)
C18 Fe2 C23 C24 118.9(3)
C19 Fe2 C23 C27 -167.7(4)
C26 Fe2 C23 C27 37.3(4)
C21 Fe2 C23 C27 -38.8(7)
C20 Fe2 C23 C27 146.2(7)
C24 Fe2 C23 C27 118.2(5)
C25 Fe2 C23 C27 80.9(4)
C22 Fe2 C23 C27 -79.2(4)
C18 Fe2 C23 C27 -122.9(4)
C27 C23 C24 C25 0.2(5)
Fe2 C23 C24 C25 59.3(4)
C27 C23 C24 Fe2 -59.1(3)
C19 Fe2 C24 C25 113.4(3)
C26 Fe2 C24 C25 -37.8(3)
C27 Fe2 C24 C25 -81.4(3)
C21 Fe2 C24 C25 32.9(7)
C20 Fe2 C24 C25 69.6(4)
C22 Fe2 C24 C25 -164.7(5)
C18 Fe2 C24 C25 158.1(3)
C23 Fe2 C24 C25 -119.9(4)
C19 Fe2 C24 C23 -126.6(3)
C26 Fe2 C24 C23 82.2(3)
C27 Fe2 C24 C23 38.5(3)
C21 Fe2 C24 C23 152.8(5)
C20 Fe2 C24 C23 -170.5(3)
C25 Fe2 C24 C23 119.9(4)
C22 Fe2 C24 C23 -44.8(7)
C18 Fe2 C24 C23 -82.0(4)
C23 C24 C25 C26 -0.5(6)
Fe2 C24 C25 C26 59.1(4)
C23 C24 C25 Fe2 -59.6(3)
C19 Fe2 C25 C26 155.8(3)
C27 Fe2 C25 C26 -37.5(3)
C21 Fe2 C25 C26 73.9(4)
C20 Fe2 C25 C26 114.1(3)
C24 Fe2 C25 C26 -118.9(4)
C22 Fe2 C25 C26 45.9(7)
C18 Fe2 C25 C26 -173.7(5)
C23 Fe2 C25 C26 -81.7(3)
C19 Fe2 C25 C24 -85.3(3)
C26 Fe2 C25 C24 118.9(4)
C27 Fe2 C25 C24 81.3(3)
C21 Fe2 C25 C24 -167.2(3)
C20 Fe2 C25 C24 -127.0(3)
C22 Fe2 C25 C24 164.8(5)
C18 Fe2 C25 C24 -54.9(6)
C23 Fe2 C25 C24 37.2(3)
C24 C25 C26 C27 0.6(6)
Fe2 C25 C26 C27 60.1(4)
C24 C25 C26 Fe2 -59.5(4)
C19 Fe2 C26 C27 -170.8(4)
C21 Fe2 C26 C27 118.3(4)
C20 Fe2 C26 C27 160.1(3)
C24 Fe2 C26 C27 -81.4(4)
C25 Fe2 C26 C27 -119.3(5)
C22 Fe2 C26 C27 78.7(4)
C18 Fe2 C26 C27 53.3(8)
C23 Fe2 C26 C27 -37.8(3)
C19 Fe2 C26 C25 -51.5(6)
C27 Fe2 C26 C25 119.3(5)
C21 Fe2 C26 C25 -122.5(3)
C20 Fe2 C26 C25 -80.7(4)
C24 Fe2 C26 C25 37.8(3)
C22 Fe2 C26 C25 -162.1(3)
C18 Fe2 C26 C25 172.5(6)
C23 Fe2 C26 C25 81.5(3)
C25 C26 C27 C23 -0.5(6)
Fe2 C26 C27 C23 59.7(3)
C25 C26 C27 Fe2 -60.2(4)
C24 C23 C27 C26 0.2(6)
Fe2 C23 C27 C26 -59.2(3)
C24 C23 C27 Fe2 59.4(3)
C19 Fe2 C27 C26 162.7(9)
C21 Fe2 C27 C26 -77.4(4)
C20 Fe2 C27 C26 -40.5(7)
C24 Fe2 C27 C26 81.4(4)
C25 Fe2 C27 C26 37.6(4)
C22 Fe2 C27 C26 -120.4(4)
C18 Fe2 C27 C26 -161.5(3)
C23 Fe2 C27 C26 119.5(5)
C19 Fe2 C27 C23 43.2(11)
C26 Fe2 C27 C23 -119.5(5)
C21 Fe2 C27 C23 163.1(3)
C20 Fe2 C27 C23 -159.9(4)
C24 Fe2 C27 C23 -38.0(3)
C25 Fe2 C27 C23 -81.9(4)
C22 Fe2 C27 C23 120.1(4)
C18 Fe2 C27 C23 79.1(4)
C31 N2 C29 O2 -6.8(6)
Au1 N2 C29 O2 169.1(3)
C31 N2 C29 C19 171.9(5)
Au1 N2 C29 C19 -12.1(7)
C30 O2 C29 N2 -6.7(6)
C30 O2 C29 C19 174.4(4)
C20 C19 C29 N2 158.5(5)
C18 C19 C29 N2 -21.3(8)
Fe2 C19 C29 N2 68.3(7)
C20 C19 C29 O2 -22.7(7)
C18 C19 C29 O2 157.5(4)
Fe2 C19 C29 O2 -112.9(4)
C29 O2 C30 C31 16.6(5)
C29 N2 C31 C32 -107.3(5)
Au1 N2 C31 C32 77.0(5)
C29 N2 C31 C30 16.3(5)
Au1 N2 C31 C30 -159.4(3)
O2 C30 C31 N2 -19.6(4)
O2 C30 C31 C32 100.1(5)
N2 C31 C32 C33 57.6(5)
C30 C31 C32 C33 -56.9(6)
N2 C31 C32 C34 -177.0(4)
C30 C31 C32 C34 68.5(6)
